data_2231524
loop_
_publ_author_name
'Fun, Hoong-Kun'
'Quah, Ching Kheng'
Nithinchandra
'Kalluraya, Balakrishna'

_publ_section_title
;
 2-[5-Methyl-2-(propan-2-yl)phenoxy]-<i>N</i>'-{2-[5-methyl-2-(propan-2-yl)phenoxy]acetyl}acetohydrazide
;
_journal_coeditor_code HB6377
_journal_issue 9
_journal_name_full 'Acta Crystallographica Section E'
_journal_page_first o2414
_journal_paper_doi 10.1107/S1600536811033964
_journal_volume 67
_journal_year 2011
_chemical_formula_iupac 'C24 H32 N2 O4'
_chemical_formula_moiety 'C24 H32 N2 O4'
_chemical_formula_sum 'C24 H32 N2 O4'
_chemical_formula_weight 412.52
_chemical_name_systematic
;
2-[5-Methyl-2-(propan-2-yl)phenoxy]-<i>N</i>'-
{2-[5-methyl-2-(propan-2-yl)phenoxy]acetyl}acetohydrazide
;
_space_group_IT_number 60
_symmetry_cell_setting orthorhombic
_symmetry_space_group_name_Hall '-P 2n 2ab'
_symmetry_space_group_name_H-M 'P b c n'
_atom_sites_solution_hydrogens geom
_atom_sites_solution_primary direct
_atom_sites_solution_secondary difmap
_audit_creation_method SHELXL-97
_cell_angle_alpha 90.00
_cell_angle_beta 90.00
_cell_angle_gamma 90.00
_cell_formula_units_Z 4
_cell_length_a 23.6018(8)
_cell_length_b 11.2077(4)
_cell_length_c 8.6653(3)
_cell_measurement_reflns_used 9950
_cell_measurement_temperature 100
_cell_measurement_theta_max 33.92
_cell_measurement_theta_min 3.09
_cell_volume 2292.16(14)
_computing_cell_refinement 'SAINT (Bruker, 2009)'
_computing_data_collection 'APEX2 (Bruker, 2009)'
_computing_data_reduction 'SAINT (Bruker, 2009)'
_computing_molecular_graphics 'SHELXTL (Sheldrick, 2008)'
_computing_publication_material 'SHELXTL (Sheldrick, 2008) and PLATON (Spek, 2009)'
_computing_structure_refinement 'SHELXTL (Sheldrick, 2008)'
_computing_structure_solution 'SHELXTL (Sheldrick, 2008)'
_diffrn_ambient_temperature 100
_diffrn_measured_fraction_theta_full 0.999
_diffrn_measured_fraction_theta_max 0.999
_diffrn_measurement_device_type 'Bruker SMART APEXII CCD'
_diffrn_measurement_method '\f and \w scans'
_diffrn_radiation_monochromator graphite
_diffrn_radiation_source 'fine-focus sealed tube'
_diffrn_radiation_type MoK\a
_diffrn_radiation_wavelength 0.71073
_diffrn_reflns_av_R_equivalents 0.0300
_diffrn_reflns_av_sigmaI/netI 0.0136
_diffrn_reflns_limit_h_max 33
_diffrn_reflns_limit_h_min -33
_diffrn_reflns_limit_k_max 15
_diffrn_reflns_limit_k_min -15
_diffrn_reflns_limit_l_max 12
_diffrn_reflns_limit_l_min -12
_diffrn_reflns_number 38738
_diffrn_reflns_theta_full 30.00
_diffrn_reflns_theta_max 30.00
_diffrn_reflns_theta_min 1.73
_diffrn_standards_number 0
_exptl_absorpt_coefficient_mu 0.081
_exptl_absorpt_correction_T_max 0.986
_exptl_absorpt_correction_T_min 0.914
_exptl_absorpt_correction_type multi-scan
_exptl_absorpt_process_details '(<i>SADABS</i>; Bruker, 2009)'
_exptl_crystal_colour colourless
_exptl_crystal_density_diffrn 1.195
_exptl_crystal_density_method 'not measured'
_exptl_crystal_description needle
_exptl_crystal_F_000 888
_exptl_crystal_size_max 0.981
_exptl_crystal_size_mid 0.233
_exptl_crystal_size_min 0.176
_refine_diff_density_max 0.338
_refine_diff_density_min -0.211
_refine_ls_extinction_method none
_refine_ls_goodness_of_fit_ref 1.035
_refine_ls_hydrogen_treatment mixed
_refine_ls_matrix_type full
_refine_ls_number_parameters 143
_refine_ls_number_reflns 3337
_refine_ls_number_restraints 0
_refine_ls_restrained_S_all 1.035
_refine_ls_R_factor_all 0.0460
_refine_ls_R_factor_gt 0.0407
_refine_ls_shift/su_max 0.001
_refine_ls_shift/su_mean 0.00
_refine_ls_structure_factor_coef Fsqd
_refine_ls_weighting_details 'calc w=1/[\s^2^(Fo^2^)+(0.0544P)^2^+0.8669P] where P=(Fo^2^+2Fc^2^)/3'
_refine_ls_weighting_scheme calc
_refine_ls_wR_factor_gt 0.1066
_refine_ls_wR_factor_ref 0.1111
_reflns_number_gt 2946
_reflns_number_total 3337
_reflns_threshold_expression I>2\s(I)
_cod_data_source_file hb6377.cif
_cod_data_source_block I
_cod_database_code 2231524
_cod_database_fobs_code 2231524

loop_
_symmetry_equiv_pos_as_xyz
'x, y, z'
'-x+1/2, -y+1/2, z+1/2'
'-x, y, -z+1/2'
'x+1/2, -y+1/2, -z'
'-x, -y, -z'
'x-1/2, y-1/2, -z-1/2'
'x, -y, z-1/2'
'-x-1/2, y-1/2, z'

loop_
_atom_site_type_symbol
_atom_site_label
_atom_site_fract_x
_atom_site_fract_y
_atom_site_fract_z
_atom_site_U_iso_or_equiv
_atom_site_adp_type
_atom_site_calc_flag
_atom_site_refinement_flags
_atom_site_occupancy
_atom_site_symmetry_multiplicity
O O1 0.60698(3) 0.34104(6) 0.17205(7) 0.01862(15) Uani d . 1 1
O O2 0.56593(3) 0.42523(7) -0.18634(8) 0.02124(16) Uani d . 1 1
N N1 0.52505(3) 0.48416(8) 0.03709(9) 0.01797(17) Uani d . 1 1
C C1 0.62322(4) 0.26903(8) 0.42242(10) 0.01853(18) Uani d . 1 1
C C2 0.65864(5) 0.26034(9) 0.55037(12) 0.0247(2) Uani d . 1 1
H H2A 0.6462 0.2184 0.6366 0.030 Uiso calc R 1 1
C C3 0.71232(5) 0.31277(10) 0.55309(12) 0.0268(2) Uani d . 1 1
H H3A 0.7350 0.3050 0.6403 0.032 Uiso calc R 1 1
C C4 0.73205(4) 0.37621(9) 0.42683(12) 0.0239(2) Uani d . 1 1
C C5 0.69717(4) 0.38699(9) 0.29676(11) 0.02033(19) Uani d . 1 1
H H5A 0.7098 0.4294 0.2111 0.024 Uiso calc R 1 1
C C6 0.64369(4) 0.33435(8) 0.29522(10) 0.01671(18) Uani d . 1 1
C C7 0.62177(4) 0.41673(8) 0.04618(10) 0.01788(18) Uani d . 1 1
H H7A 0.6498 0.3780 -0.0186 0.021 Uiso calc R 1 1
H H7B 0.6377 0.4909 0.0843 0.021 Uiso calc R 1 1
C C8 0.56832(4) 0.44162(8) -0.04601(10) 0.01595(17) Uani d . 1 1
C C9 0.56630(4) 0.20691(9) 0.41279(11) 0.02125(19) Uani d . 1 1
H H9A 0.5411 0.2573 0.3507 0.026 Uiso calc R 1 1
C C10 0.57351(5) 0.08855(11) 0.32753(16) 0.0363(3) Uani d . 1 1
H H10A 0.5876 0.1034 0.2254 0.054 Uiso calc R 1 1
H H10B 0.5376 0.0487 0.3211 0.054 Uiso calc R 1 1
H H10C 0.5999 0.0391 0.3825 0.054 Uiso calc R 1 1
C C11 0.53764(6) 0.18644(10) 0.56823(13) 0.0320(2) Uani d . 1 1
H H11A 0.5353 0.2607 0.6232 0.048 Uiso calc R 1 1
H H11C 0.5594 0.1303 0.6274 0.048 Uiso calc R 1 1
H H11B 0.5002 0.1554 0.5520 0.048 Uiso calc R 1 1
C C12 0.78972(5) 0.43480(12) 0.42762(15) 0.0352(3) Uani d . 1 1
H H12A 0.8130 0.3984 0.5054 0.053 Uiso calc R 1 1
H H12B 0.7856 0.5183 0.4496 0.053 Uiso calc R 1 1
H H12C 0.8072 0.4249 0.3284 0.053 Uiso calc R 1 1
H H1N1 0.5294(6) 0.5096(13) 0.1351(18) 0.032(3) Uiso d . 1 1

loop_
_atom_site_aniso_label
_atom_site_aniso_U_11
_atom_site_aniso_U_22
_atom_site_aniso_U_33
_atom_site_aniso_U_12
_atom_site_aniso_U_13
_atom_site_aniso_U_23
O1 0.0197(3) 0.0228(3) 0.0134(3) -0.0028(2) -0.0038(2) 0.0055(2)
O2 0.0235(3) 0.0287(4) 0.0115(3) 0.0021(3) -0.0007(2) -0.0008(3)
N1 0.0171(3) 0.0263(4) 0.0106(3) 0.0022(3) -0.0028(3) -0.0007(3)
C1 0.0237(4) 0.0160(4) 0.0159(4) 0.0038(3) -0.0018(3) 0.0012(3)
C2 0.0354(5) 0.0215(4) 0.0173(4) 0.0048(4) -0.0064(4) 0.0033(4)
C3 0.0312(5) 0.0261(5) 0.0231(5) 0.0085(4) -0.0128(4) -0.0026(4)
C4 0.0205(4) 0.0257(5) 0.0256(5) 0.0057(4) -0.0065(3) -0.0069(4)
C5 0.0184(4) 0.0234(4) 0.0192(4) 0.0015(3) -0.0014(3) -0.0018(4)
C6 0.0190(4) 0.0176(4) 0.0135(4) 0.0035(3) -0.0033(3) -0.0006(3)
C7 0.0180(4) 0.0227(4) 0.0130(4) -0.0008(3) -0.0005(3) 0.0038(3)
C8 0.0185(4) 0.0165(4) 0.0128(4) -0.0018(3) -0.0006(3) 0.0019(3)
C9 0.0239(4) 0.0211(4) 0.0187(4) 0.0008(3) 0.0007(3) 0.0036(3)
C10 0.0315(6) 0.0348(6) 0.0426(7) -0.0078(5) 0.0047(5) -0.0164(5)
C11 0.0442(6) 0.0270(5) 0.0247(5) -0.0059(5) 0.0093(5) 0.0048(4)
C12 0.0208(5) 0.0460(7) 0.0389(6) 0.0005(4) -0.0086(4) -0.0107(5)

loop_
_atom_type_symbol
_atom_type_description
_atom_type_scat_dispersion_real
_atom_type_scat_dispersion_imag
_atom_type_scat_source
C C 0.0033 0.0016 'International Tables Vol C Tables 4.2.6.8 and 6.1.1.4'
H H 0.0000 0.0000 'International Tables Vol C Tables 4.2.6.8 and 6.1.1.4'
N N 0.0061 0.0033 'International Tables Vol C Tables 4.2.6.8 and 6.1.1.4'
O O 0.0106 0.0060 'International Tables Vol C Tables 4.2.6.8 and 6.1.1.4'

loop_
_geom_angle_atom_site_label_1
_geom_angle_atom_site_label_2
_geom_angle_atom_site_label_3
_geom_angle_site_symmetry_1
_geom_angle_site_symmetry_3
_geom_angle
C6 O1 C7 . . 118.14(7)
C8 N1 N1 . 5_665 119.41(9)
C8 N1 H1N1 . . 122.2(9)
N1 N1 H1N1 5_665 . 116.8(9)
C2 C1 C6 . . 116.97(9)
C2 C1 C9 . . 122.97(9)
C6 C1 C9 . . 119.98(8)
C1 C2 C3 . . 121.93(10)
C1 C2 H2A . . 119.0
C3 C2 H2A . . 119.0
C4 C3 C2 . . 120.49(9)
C4 C3 H3A . . 119.8
C2 C3 H3A . . 119.8
C3 C4 C5 . . 118.83(9)
C3 C4 C12 . . 121.47(9)
C5 C4 C12 . . 119.69(10)
C6 C5 C4 . . 120.22(9)
C6 C5 H5A . . 119.9
C4 C5 H5A . . 119.9
O1 C6 C5 . . 123.67(8)
O1 C6 C1 . . 114.77(8)
C5 C6 C1 . . 121.55(8)
O1 C7 C8 . . 107.97(7)
O1 C7 H7A . . 110.1
C8 C7 H7A . . 110.1
O1 C7 H7B . . 110.1
C8 C7 H7B . . 110.1
H7A C7 H7B . . 108.4
O2 C8 N1 . . 123.37(8)
O2 C8 C7 . . 122.02(8)
N1 C8 C7 . . 114.61(8)
C1 C9 C11 . . 114.44(9)
C1 C9 C10 . . 109.08(8)
C11 C9 C10 . . 110.24(9)
C1 C9 H9A . . 107.6
C11 C9 H9A . . 107.6
C10 C9 H9A . . 107.6
C9 C10 H10A . . 109.5
C9 C10 H10B . . 109.5
H10A C10 H10B . . 109.5
C9 C10 H10C . . 109.5
H10A C10 H10C . . 109.5
H10B C10 H10C . . 109.5
C9 C11 H11A . . 109.5
C9 C11 H11C . . 109.5
H11A C11 H11C . . 109.5
C9 C11 H11B . . 109.5
H11A C11 H11B . . 109.5
H11C C11 H11B . . 109.5
C4 C12 H12A . . 109.5
C4 C12 H12B . . 109.5
H12A C12 H12B . . 109.5
C4 C12 H12C . . 109.5
H12A C12 H12C . . 109.5
H12B C12 H12C . . 109.5

loop_
_geom_bond_atom_site_label_1
_geom_bond_atom_site_label_2
_geom_bond_site_symmetry_2
_geom_bond_distance
O1 C6 . 1.3767(10)
O1 C7 . 1.4252(11)
O2 C8 . 1.2311(11)
N1 C8 . 1.3375(11)
N1 N1 5_665 1.3922(14)
N1 H1N1 . 0.902(15)
C1 C2 . 1.3920(13)
C1 C6 . 1.4087(13)
C1 C9 . 1.5153(13)
C2 C3 . 1.3968(16)
C2 H2A . 0.9300
C3 C4 . 1.3854(16)
C3 H3A . 0.9300
C4 C5 . 1.4009(13)
C4 C12 . 1.5115(15)
C5 C6 . 1.3934(13)
C5 H5A . 0.9300
C7 C8 . 1.5189(12)
C7 H7A . 0.9700
C7 H7B . 0.9700
C9 C11 . 1.5246(14)
C9 C10 . 1.5279(15)
C9 H9A . 0.9800
C10 H10A . 0.9600
C10 H10B . 0.9600
C10 H10C . 0.9600
C11 H11A . 0.9600
C11 H11C . 0.9600
C11 H11B . 0.9600
C12 H12A . 0.9600
C12 H12B . 0.9600
C12 H12C . 0.9600

loop_
_geom_hbond_atom_site_label_D
_geom_hbond_atom_site_label_H
_geom_hbond_atom_site_label_A
_geom_hbond_site_symmetry_A
_geom_hbond_distance_DH
_geom_hbond_distance_HA
_geom_hbond_distance_DA
_geom_hbond_angle_DHA
_geom_hbond_publ_flag
N1 H1N1 O2 7_566 0.902(16) 1.916(15) 2.7759(11) 158.8(13) yes
C11 H11A O2 1_556 0.96 2.58 3.4830(14) 157 yes
C7 H7B Cg1 8_564 0.97 2.68 3.3706(10) 129 yes

loop_
_geom_torsion_atom_site_label_1
_geom_torsion_atom_site_label_2
_geom_torsion_atom_site_label_3
_geom_torsion_atom_site_label_4
_geom_torsion_site_symmetry_1
_geom_torsion
C6 C1 C2 C3 . -0.57(14)
C9 C1 C2 C3 . 176.25(9)
C1 C2 C3 C4 . 0.24(16)
C2 C3 C4 C5 . 0.13(15)
C2 C3 C4 C12 . 179.36(10)
C3 C4 C5 C6 . -0.14(14)
C12 C4 C5 C6 . -179.38(9)
C7 O1 C6 C5 . -7.22(13)
C7 O1 C6 C1 . 172.93(8)
C4 C5 C6 O1 . 179.93(9)
C4 C5 C6 C1 . -0.23(14)
C2 C1 C6 O1 . -179.58(8)
C9 C1 C6 O1 . 3.50(12)
C2 C1 C6 C5 . 0.57(13)
C9 C1 C6 C5 . -176.35(8)
C6 O1 C7 C8 . -161.38(7)
N1 N1 C8 O2 5_665 -2.20(16)
N1 N1 C8 C7 5_665 176.73(10)
O1 C7 C8 O2 . -127.62(9)
O1 C7 C8 N1 . 53.43(10)
C2 C1 C9 C11 . 28.23(13)
C6 C1 C9 C11 . -155.04(9)
C2 C1 C9 C10 . -95.77(12)
C6 C1 C9 C10 . 80.96(11)
